data_7116126
loop_
_publ_author_name
'Giannis S. Papaefstathiou'
'Andrew J. E. Duncan'
'Leonard R. MacGillivray'

_publ_section_title
;
 Two act as one: unexpected dimers of catechol direct a solid-state [2+2]
 photodimerization in a six-component hydrogen-bonded assembly
;
_journal_name_full Chem.Commun.
_journal_page_first 15960
_journal_paper_doi 10.1039/C4cc07747D
_journal_volume 50
_journal_year 2014
_chemical_formula_moiety 'C12 H10 N2, 2(C6 H6 O2)'
_chemical_formula_sum 'C24 H22 N2 O4'
_chemical_formula_weight 402.43
_chemical_name_common
;
 catechol, 2,2'-bpe, rctt-2,2'-tpcb
;
_chemical_name_systematic '1,2-dihydroxybenzene, 1,2-bis(2-pyridyl)ethylene,  rctt-tetrakis(2-pyridyl)cyclobutane'
_space_group_crystal_system monoclinic
_space_group_IT_number 14
_space_group_name_Hall '-P 2ybc'
_space_group_name_H-M_alt 'P 1 21/c 1'
_symmetry_space_group_name_Hall '-P 2ybc'
_symmetry_space_group_name_H-M 'P 1 21/c 1'
_atom_sites_solution_hydrogens mixed
_atom_sites_solution_primary direct
_audit_creation_date 2014-09-17
_audit_creation_method
;
Olex2 1.2
(compiled 2014.08.28 svn.r2986 for OlexSys, GUI svn.r4874)
;
_cell_angle_alpha 90
_cell_angle_beta 102.249(5)
_cell_angle_gamma 90
_cell_formula_units_Z 4
_cell_length_a 7.4665(8)
_cell_length_b 19.1328(19)
_cell_length_c 14.8336(15)
_cell_measurement_reflns_used 7072
_cell_measurement_temperature 298(2)
_cell_measurement_theta_max 25.35
_cell_measurement_theta_min 1.00
_cell_volume 2070.8(4)
_computing_cell_refinement 'HKL Scalepack (Otwinowski & Minor, 1997)'
_computing_data_collection 'Collect (Nonius BV, 1997-2000)'
_computing_data_reduction
;
 HKL Denzo, Scalepack (Otwinowski & Minor, 1997)
;
_computing_molecular_graphics 'Olex2 (Dolomanov et al., 2009)'
_computing_publication_material 'Olex2 (Dolomanov et al., 2009)'
_computing_structure_refinement 'ShelXL (Sheldrick, 2008)'
_computing_structure_solution 'ShelXS (Sheldrick, 2008)'
_diffrn_ambient_temperature 298.15
_diffrn_measured_fraction_theta_full 0.973
_diffrn_measured_fraction_theta_max 0.996
_diffrn_measurement_device_type 'Nonius KappaCCD'
_diffrn_measurement_method 'CCD phi and omega scans'
_diffrn_radiation_type MoK\a
_diffrn_radiation_wavelength 0.71073
_diffrn_reflns_av_R_equivalents 0.0324
_diffrn_reflns_av_unetI/netI 0.0301
_diffrn_reflns_Laue_measured_fraction_full 0.973
_diffrn_reflns_Laue_measured_fraction_max 0.996
_diffrn_reflns_limit_h_max 8
_diffrn_reflns_limit_h_min -8
_diffrn_reflns_limit_k_max 21
_diffrn_reflns_limit_k_min -22
_diffrn_reflns_limit_l_max 17
_diffrn_reflns_limit_l_min -17
_diffrn_reflns_number 10870
_diffrn_reflns_point_group_measured_fraction_full 0.973
_diffrn_reflns_point_group_measured_fraction_max 0.996
_diffrn_reflns_theta_full 25.242
_diffrn_reflns_theta_max 25.000
_diffrn_reflns_theta_min 2.551
_exptl_absorpt_coefficient_mu 0.089
_exptl_absorpt_correction_type multi-scan
_exptl_absorpt_process_details 'HKL Scalepack (Otwinowski & Minor, 1997)'
_exptl_crystal_colour colorless
_exptl_crystal_density_diffrn 1.291
_exptl_crystal_description prism
_exptl_crystal_F_000 848
_exptl_crystal_recrystallization_method 'Re-crystallisation from solvent: Acetonitrile'
_exptl_crystal_size_max 0.3
_exptl_crystal_size_mid 0.21
_exptl_crystal_size_min 0.2
_refine_diff_density_max 0.163
_refine_diff_density_min -0.180
_refine_diff_density_rms 0.034
_refine_ls_extinction_method none
_refine_ls_goodness_of_fit_ref 1.152
_refine_ls_hydrogen_treatment mixed
_refine_ls_matrix_type full
_refine_ls_number_parameters 310
_refine_ls_number_reflns 3631
_refine_ls_number_restraints 28
_refine_ls_restrained_S_all 1.148
_refine_ls_R_factor_all 0.0827
_refine_ls_R_factor_gt 0.0589
_refine_ls_shift/su_max 0.000
_refine_ls_shift/su_mean 0.000
_refine_ls_structure_factor_coef Fsqd
_refine_ls_weighting_details 'w=1/[\s^2^(Fo^2^)+(0.0468P)^2^+1.0750P] where P=(Fo^2^+2Fc^2^)/3'
_refine_ls_weighting_scheme calc
_refine_ls_wR_factor_gt 0.1442
_refine_ls_wR_factor_ref 0.1548
_reflns_Friedel_coverage 0.000
_reflns_number_gt 2685
_reflns_number_total 3631
_reflns_threshold_expression 'I > 2\s(I)'
_cod_data_source_file c4cc07747d2.cif
_cod_data_source_block mcg146
_cod_database_code 7116126
_shelxl_version_number 2014/6
_shelx_space_group_comment
;
The symmetry employed for this shelxl refinement is uniquely defined
by the following loop, which should always be used as a source of
symmetry information in preference to the above space-group names.
They are only intended as comments.
;
_shelx_estimated_absorpt_t_max 0.982
_shelx_estimated_absorpt_t_min 0.974
_olex2_refinement_description
;
1. Others
 Fixed Uiso: H12A(0.085) H11A(0.092) H10A(0.095) H9A(0.079) H7A(0.065)
 H6A(0.064) H4A(0.069) H1A(0.085) H3A(0.081) H2A(0.086) H12B(0.083) H11B(0.089)
 H10B(0.082) H9B(0.075) H7B(0.076) H6B(0.069) H4B(0.09) H3B(0.091) H2B(0.099)
 H1B(0.091) H1(0.081) H2(0.098) H18(0.082) H15(0.089) H17(0.095) H16(0.095)
 H4(0.084) H3(0.086) H21(0.088) H24(0.08) H23(0.098) H22(0.101)
 Fixed X: H12A(0.2076) H11A(0.1657) H10A(0.1503) H9A(0.1879) H7A(0.2721)
 H6A(0.2209) H3A(0.3764) H2A(0.3471) H12B(0.3217) H11B(0.3415) H10B(0.252)
 H9B(0.1428) H7B(0.1338) H6B(0.1681) H4B(0.2753) H3B(0.3907) H2B(0.3759)
 H1B(0.2456) H1(0.2512) H2(-0.0464) H18(0.5388) H15(-0.008) H17(0.5385)
 H16(0.2655) H4(-0.1277) H3(0.1605) H21(0.041) H24(0.4214) H23(0.5125)
 H22(0.3198)
 Fixed Y: H12A(0.6992) H11A(0.6395) H10A(0.5192) H9A(0.4608) H7A(0.5479)
 H6A(0.4183) H3A(0.4611) H2A(0.3415) H12B(0.7269) H11B(0.675) H10B(0.5596)
 H9B(0.4961) H7B(0.5669) H6B(0.4403) H4B(0.5296) H3B(0.4816) H2B(0.3618)
 H1B(0.2901) H1(0.6755) H2(0.6856) H18(0.6858) H15(0.6279) H17(0.6454)
 H16(0.6173) H4(0.2943) H3(0.2081) H21(0.4539) H24(0.282) H23(0.3969)
 H22(0.4834)
 Fixed Z: H12A(0.6788) H11A(0.8068) H10A(0.8014) H9A(0.6697) H7A(0.4668)
 H6A(0.5321) H3A(0.2062) H2A(0.1878) H12B(0.6761) H11B(0.8192) H10B(0.8287)
 H9B(0.6951) H7B(0.4633) H6B(0.5573) H4B(0.3743) H3B(0.2547) H2B(0.2298)
 H1B(0.3245) H1(0.4991) H2(0.397) H18(0.388) H15(0.1915) H17(0.241) H16(0.1433)
 H4(0.0319) H3(-0.0376) H21(0.038) H24(-0.0307) H23(-0.0258) H22(0.008)
;
_olex2_submission_special_instructions 'No special instructions were received'

loop_
_space_group_symop_operation_xyz
'x, y, z'
'-x, y+1/2, -z+1/2'
'-x, -y, -z'
'x, -y-1/2, z-1/2'

loop_
_atom_site_label
_atom_site_type_symbol
_atom_site_fract_x
_atom_site_fract_y
_atom_site_fract_z
_atom_site_U_iso_or_equiv
_atom_site_adp_type
_atom_site_occupancy
_atom_site_site_symmetry_order
_atom_site_calc_flag
_atom_site_refinement_flags_posn
_atom_site_refinement_flags_occupancy
_atom_site_disorder_assembly
_atom_site_disorder_group
N2A N 0.2268(4) 0.61822(17) 0.59993(17) 0.0585(8) Uani 0.906(4) 1 d . P A 1
C12A C 0.2047(5) 0.6506(2) 0.6772(2) 0.0706(9) Uani 0.906(4) 1 d . P A 1
H12A H 0.2076 0.6992 0.6788 0.085 Uiso 0.906(4) 1 calc R P A 1
C11A C 0.1781(5) 0.6154(2) 0.7540(2) 0.0763(11) Uani 0.906(4) 1 d . P A 1
H11A H 0.1657 0.6395 0.8068 0.092 Uiso 0.906(4) 1 calc R P A 1
C10A C 0.1703(5) 0.5442(2) 0.7508(2) 0.0789(11) Uani 0.906(4) 1 d . P A 1
H10A H 0.1503 0.5192 0.8014 0.095 Uiso 0.906(4) 1 calc R P A 1
C9A C 0.1920(4) 0.5094(2) 0.6724(2) 0.0656(9) Uani 0.906(4) 1 d . P A 1
H9A H 0.1879 0.4608 0.6697 0.079 Uiso 0.906(4) 1 calc R P A 1
C8A C 0.2202(4) 0.54840(17) 0.59766(19) 0.0524(7) Uani 0.906(4) 1 d . P A 1
C7A C 0.2487(4) 0.51683(15) 0.51120(19) 0.0544(7) Uani 0.906(4) 1 d . P A 1
H7A H 0.2721 0.5479 0.4668 0.065 Uiso 0.906(4) 1 calc R P A 1
C6A C 0.2453(4) 0.45025(15) 0.48899(19) 0.0537(7) Uani 0.906(4) 1 d . P A 1
H6A H 0.2209 0.4183 0.5321 0.064 Uiso 0.906(4) 1 calc R P A 1
N1A N 0.2599(4) 0.35265(13) 0.39095(17) 0.0576(7) Uani 0.906(4) 1 d . P A 1
C5A C 0.2771(4) 0.42233(15) 0.40177(18) 0.0489(7) Uani 0.906(4) 1 d . P A 1
C4A C 0.3209(5) 0.46412(18) 0.3326(2) 0.0576(8) Uani 0.906(4) 1 d . P A 1
H4A H 0.337(4) 0.5152(17) 0.342(2) 0.069 Uiso 0.906(4) 1 d R P A 1
C1A C 0.2866(5) 0.3246(2) 0.3117(3) 0.0710(10) Uani 0.906(4) 1 d . P A 1
H1A H 0.277(5) 0.275(2) 0.310(2) 0.085 Uiso 0.906(4) 1 d R P A 1
C3A C 0.3470(5) 0.4336(2) 0.2528(2) 0.0672(9) Uani 0.906(4) 1 d . P A 1
H3A H 0.3764 0.4611 0.2062 0.081 Uiso 0.906(4) 1 calc R P A 1
C2A C 0.3298(5) 0.3629(2) 0.2416(2) 0.0720(10) Uani 0.906(4) 1 d . P A 1
H2A H 0.3471 0.3415 0.1878 0.086 Uiso 0.906(4) 1 calc R P A 1
N2B N 0.220(3) 0.6426(14) 0.5999(11) 0.066(8) Uiso 0.094(4) 1 d . P A 2
C12B C 0.286(4) 0.6806(10) 0.6799(16) 0.069(7) Uiso 0.094(4) 1 d G P A 2
H12B H 0.3217 0.7269 0.6761 0.083 Uiso 0.094(4) 1 calc R P A 2
C11B C 0.298(3) 0.6495(12) 0.7657(12) 0.074(7) Uiso 0.094(4) 1 d G P A 2
H11B H 0.3415 0.6750 0.8192 0.089 Uiso 0.094(4) 1 calc R P A 2
C10B C 0.244(3) 0.5804(12) 0.7714(13) 0.068(7) Uiso 0.094(4) 1 d G P A 2
H10B H 0.2520 0.5596 0.8287 0.082 Uiso 0.094(4) 1 calc R P A 2
C9B C 0.179(3) 0.5423(10) 0.6913(18) 0.063(7) Uiso 0.094(4) 1 d G P A 2
H9B H 0.1428 0.4961 0.6951 0.075 Uiso 0.094(4) 1 calc R P A 2
C8B C 0.167(2) 0.5735(13) 0.6056(13) 0.064(7) Uiso 0.094(4) 1 d DG P A 2
C7B C 0.097(3) 0.5406(11) 0.5130(14) 0.063(6) Uiso 0.094(4) 1 d D P A 2
H7B H 0.1338 0.5669 0.4633 0.076 Uiso 0.094(4) 1 calc R P A 2
C6B C 0.108(3) 0.4630(11) 0.4995(15) 0.058(6) Uiso 0.094(4) 1 d D P A 2
H6B H 0.1681 0.4403 0.5573 0.069 Uiso 0.094(4) 1 calc R P A 2
N1B N 0.182(3) 0.3669(11) 0.4061(17) 0.073(7) Uiso 0.094(4) 1 d . P A 2
C5B C 0.191(2) 0.4386(12) 0.4210(12) 0.066(6) Uiso 0.094(4) 1 d DG P A 2
C4B C 0.269(4) 0.4816(10) 0.3643(18) 0.075(8) Uiso 0.094(4) 1 d G P A 2
H4B H 0.2753 0.5296 0.3743 0.090 Uiso 0.094(4) 1 calc R P A 2
C3B C 0.338(4) 0.4528(16) 0.2927(18) 0.076(9) Uiso 0.094(4) 1 d G P A 2
H3B H 0.3907 0.4816 0.2547 0.091 Uiso 0.094(4) 1 calc R P A 2
C2B C 0.330(4) 0.3811(17) 0.2777(16) 0.082(9) Uiso 0.094(4) 1 d G P A 2
H2B H 0.3759 0.3618 0.2298 0.099 Uiso 0.094(4) 1 calc R P A 2
C1B C 0.252(4) 0.3381(11) 0.334(2) 0.076(9) Uiso 0.094(4) 1 d G P A 2
H1B H 0.2456 0.2901 0.3245 0.091 Uiso 0.094(4) 1 calc R P A 2
O1 O 0.2658(3) 0.70738(10) 0.46436(13) 0.0673(5) Uani 1 1 d . . . .
H1 H 0.2512 0.6755 0.4991 0.081 Uiso 1 1 calc R . . .
O2 O -0.0623(3) 0.66969(12) 0.34458(15) 0.0819(6) Uani 1 1 d . . . .
H2 H -0.0464 0.6856 0.3970 0.098 Uiso 1 1 calc R . . .
C13 C 0.2668(4) 0.68058(14) 0.37813(18) 0.0574(7) Uani 1 1 d . . . .
C14 C 0.1024(4) 0.66391(14) 0.31923(19) 0.0609(7) Uani 1 1 d . . . .
C18 C 0.4287(4) 0.67403(16) 0.3486(2) 0.0683(8) Uani 1 1 d . . . .
H18 H 0.5388 0.6858 0.3880 0.082 Uiso 1 1 calc R . . .
C15 C 0.1018(5) 0.63970(17) 0.2311(2) 0.0741(8) Uani 1 1 d . . . .
H15 H -0.0080 0.6279 0.1915 0.089 Uiso 1 1 calc R . . .
C17 C 0.4288(5) 0.65008(18) 0.2606(2) 0.0788(9) Uani 1 1 d . . . .
H17 H 0.5385 0.6454 0.2410 0.095 Uiso 1 1 calc R . . .
C16 C 0.2658(5) 0.63324(18) 0.2025(2) 0.0790(9) Uani 1 1 d . . . .
H16 H 0.2655 0.6173 0.1433 0.095 Uiso 1 1 calc R . . .
O4 O -0.1098(3) 0.33658(10) 0.03513(14) 0.0698(6) Uani 1 1 d . . . .
H4 H -0.1277 0.2943 0.0319 0.084 Uiso 1 1 calc R . . .
O3 O 0.1100(3) 0.23207(9) -0.00447(14) 0.0713(6) Uani 1 1 d . . . .
H3 H 0.1605 0.2081 -0.0376 0.086 Uiso 1 1 calc R . . .
C19 C 0.1740(4) 0.29925(13) -0.00259(17) 0.0539(6) Uani 1 1 d . . . .
C20 C 0.0581(4) 0.35085(14) 0.01843(18) 0.0565(7) Uani 1 1 d . . . .
C21 C 0.1165(5) 0.41909(15) 0.0230(2) 0.0734(8) Uani 1 1 d . . . .
H21 H 0.0410 0.4539 0.0380 0.088 Uiso 1 1 calc R . . .
C24 C 0.3435(4) 0.31678(15) -0.0179(2) 0.0667(8) Uani 1 1 d . . . .
H24 H 0.4214 0.2820 -0.0307 0.080 Uiso 1 1 calc R . . .
C23 C 0.3984(5) 0.38518(17) -0.0145(2) 0.0813(9) Uani 1 1 d . . . .
H23 H 0.5125 0.3969 -0.0258 0.098 Uiso 1 1 calc R . . .
C22 C 0.2836(5) 0.43679(17) 0.0059(2) 0.0845(10) Uani 1 1 d . . . .
H22 H 0.3198 0.4834 0.0080 0.101 Uiso 1 1 calc R . . .

loop_
_atom_site_aniso_label
_atom_site_aniso_U_11
_atom_site_aniso_U_22
_atom_site_aniso_U_33
_atom_site_aniso_U_23
_atom_site_aniso_U_13
_atom_site_aniso_U_12
N2A 0.0603(16) 0.064(2) 0.0503(15) -0.0057(12) 0.0098(11) 0.0106(15)
C12A 0.070(2) 0.078(2) 0.064(2) -0.0161(18) 0.0142(16) 0.0114(18)
C11A 0.075(2) 0.102(3) 0.055(2) -0.013(2) 0.0197(17) 0.015(2)
C10A 0.076(2) 0.111(3) 0.054(2) 0.007(2) 0.0207(17) -0.002(2)
C9A 0.065(2) 0.075(2) 0.060(2) 0.0025(17) 0.0190(15) -0.0008(17)
C8A 0.0460(16) 0.065(2) 0.0452(16) -0.0022(14) 0.0082(12) 0.0034(14)
C7A 0.0595(18) 0.0556(18) 0.0496(16) 0.0025(13) 0.0147(13) 0.0003(13)
C6A 0.0580(18) 0.0534(18) 0.0512(17) 0.0045(13) 0.0149(13) -0.0007(13)
N1A 0.0631(17) 0.0533(15) 0.0587(16) -0.0033(12) 0.0182(13) 0.0009(12)
C5A 0.0447(15) 0.0529(17) 0.0491(15) 0.0014(13) 0.0100(12) 0.0007(12)
C4A 0.0605(18) 0.0593(19) 0.0536(19) 0.0015(16) 0.0135(16) -0.0024(15)
C1A 0.079(2) 0.064(2) 0.070(2) -0.0106(19) 0.0170(18) 0.0030(19)
C3A 0.069(2) 0.079(3) 0.053(2) 0.0037(17) 0.0147(16) -0.0019(17)
C2A 0.073(2) 0.095(3) 0.0485(19) -0.0094(18) 0.0138(16) 0.0083(19)
O1 0.0759(13) 0.0612(12) 0.0660(12) -0.0039(9) 0.0176(10) -0.0023(9)
O2 0.0598(12) 0.1058(17) 0.0824(15) -0.0173(12) 0.0201(11) -0.0097(11)
C13 0.0597(16) 0.0567(16) 0.0568(16) 0.0052(13) 0.0150(13) 0.0019(13)
C14 0.0647(17) 0.0594(17) 0.0621(17) 0.0045(13) 0.0210(14) -0.0017(13)
C18 0.0654(18) 0.0714(19) 0.0691(19) 0.0048(15) 0.0165(15) 0.0025(14)
C15 0.077(2) 0.083(2) 0.0588(18) 0.0060(15) 0.0083(15) 0.0001(16)
C17 0.076(2) 0.089(2) 0.078(2) 0.0097(18) 0.0329(18) 0.0096(17)
C16 0.099(3) 0.088(2) 0.0547(18) 0.0072(16) 0.0282(18) 0.0089(19)
O4 0.0709(13) 0.0654(12) 0.0789(13) -0.0002(10) 0.0290(10) 0.0099(10)
O3 0.0827(13) 0.0497(11) 0.0910(15) -0.0061(10) 0.0399(11) -0.0013(9)
C19 0.0658(17) 0.0449(14) 0.0522(14) 0.0019(11) 0.0150(12) 0.0025(12)
C20 0.0631(17) 0.0545(16) 0.0524(15) 0.0062(12) 0.0131(12) 0.0046(13)
C21 0.091(2) 0.0520(18) 0.080(2) 0.0047(15) 0.0237(17) 0.0117(16)
C24 0.0681(18) 0.0597(18) 0.076(2) -0.0010(14) 0.0249(15) 0.0027(14)
C23 0.082(2) 0.070(2) 0.098(2) -0.0007(18) 0.0335(18) -0.0152(17)
C22 0.108(3) 0.0518(18) 0.100(3) 0.0002(16) 0.035(2) -0.0119(18)

loop_
_atom_type_symbol
_atom_type_description
_atom_type_scat_dispersion_real
_atom_type_scat_dispersion_imag
_atom_type_scat_source
C C 0.0033 0.0016 'International Tables Vol C Tables 4.2.6.8 and 6.1.1.4'
H H 0.0000 0.0000 'International Tables Vol C Tables 4.2.6.8 and 6.1.1.4'
N N 0.0061 0.0033 'International Tables Vol C Tables 4.2.6.8 and 6.1.1.4'
O O 0.0106 0.0060 'International Tables Vol C Tables 4.2.6.8 and 6.1.1.4'

loop_
_geom_angle_atom_site_label_1
_geom_angle_atom_site_label_2
_geom_angle_atom_site_label_3
_geom_angle
_geom_angle_site_symmetry_1
_geom_angle_site_symmetry_3
C8A N2A C12A 118.2(3) . .
N2A C12A C11A 123.1(3) . .
C10A C11A C12A 118.3(3) . .
C11A C10A C9A 120.1(3) . .
C10A C9A C8A 118.5(3) . .
N2A C8A C9A 121.9(3) . .
N2A C8A C7A 114.8(3) . .
C9A C8A C7A 123.3(3) . .
C6A C7A C8A 128.1(3) . .
C7A C6A C5A 125.2(3) . .
C5A N1A C1A 118.2(3) . .
N1A C5A C6A 115.9(2) . .
N1A C5A C4A 120.8(3) . .
C4A C5A C6A 123.3(3) . .
C3A C4A C5A 119.4(3) . .
N1A C1A C2A 123.6(3) . .
C2A C3A C4A 119.9(3) . .
C1A C2A C3A 118.1(3) . .
C12B N2B C8B 120.0 . .
C11B C12B N2B 120.0 . .
C10B C11B C12B 120.0 . .
C11B C10B C9B 120.0 . .
C8B C9B C10B 120.0 . .
N2B C8B C7B 113(2) . .
C9B C8B N2B 120.0 . .
C9B C8B C7B 127(2) . .
C8B C7B C6B 121.1(19) . .
C8B C7B C6B 106.4(14) . 3_566
C6B C7B C6B 91(2) 3_566 .
C7B C6B C7B 89(2) 3_566 .
C7B C6B C5B 117.7(15) 3_566 .
C7B C6B C5B 117.0(19) . .
C5B N1B C1B 120.0 . .
N1B C5B C6B 114.6(18) . .
C4B C5B C6B 125.4(18) . .
C4B C5B N1B 120.0 . .
C5B C4B C3B 120.0 . .
C2B C3B C4B 120.0 . .
C3B C2B C1B 120.0 . .
C2B C1B N1B 120.0 . .
O1 C13 C14 119.5(2) . .
C18 C13 O1 120.5(3) . .
C18 C13 C14 119.9(3) . .
O2 C14 C13 122.5(3) . .
O2 C14 C15 117.7(3) . .
C13 C14 C15 119.8(3) . .
C13 C18 C17 120.5(3) . .
C16 C15 C14 119.5(3) . .
C16 C17 C18 119.5(3) . .
C17 C16 C15 120.8(3) . .
O3 C19 C20 116.1(2) . .
O3 C19 C24 123.8(2) . .
C24 C19 C20 120.2(2) . .
O4 C20 C19 122.8(2) . .
O4 C20 C21 118.6(3) . .
C21 C20 C19 118.6(3) . .
C22 C21 C20 121.3(3) . .
C23 C24 C19 120.4(3) . .
C24 C23 C22 119.7(3) . .
C21 C22 C23 119.7(3) . .

loop_
_geom_bond_atom_site_label_1
_geom_bond_atom_site_label_2
_geom_bond_distance
_geom_bond_site_symmetry_2
N2A C12A 1.344(4) .
N2A C8A 1.337(4) .
C12A C11A 1.374(5) .
C11A C10A 1.363(5) .
C10A C9A 1.379(5) .
C9A C8A 1.389(4) .
C8A C7A 1.473(4) .
C7A C6A 1.315(4) .
C6A C5A 1.465(4) .
N1A C5A 1.346(4) .
N1A C1A 1.346(4) .
C5A C4A 1.393(4) .
C4A C3A 1.371(5) .
C1A C2A 1.366(5) .
C3A C2A 1.366(5) .
N2B C12B 1.3900 .
N2B C8B 1.3900 .
C12B C11B 1.3900 .
C11B C10B 1.3900 .
C10B C9B 1.3900 .
C9B C8B 1.3900 .
C8B C7B 1.500(10) .
C7B C6B 1.502(7) 3_566
C7B C6B 1.503(10) .
C6B C7B 1.502(7) 3_566
C6B C5B 1.505(10) .
N1B C5B 1.3900 .
N1B C1B 1.3900 .
C5B C4B 1.3900 .
C4B C3B 1.3900 .
C3B C2B 1.3900 .
C2B C1B 1.3900 .
O1 C13 1.380(3) .
O2 C14 1.365(3) .
C13 C14 1.384(4) .
C13 C18 1.376(4) .
C14 C15 1.386(4) .
C18 C17 1.383(4) .
C15 C16 1.384(4) .
C17 C16 1.372(5) .
O4 C20 1.357(3) .
O3 C19 1.369(3) .
C19 C20 1.391(4) .
C19 C24 1.373(4) .
C20 C21 1.374(4) .
C21 C22 1.367(4) .
C24 C23 1.369(4) .
C23 C22 1.383(5) .
